data_4503042
loop_
_publ_author_name
'Lu, Wen-Guan'
'Gu, Jin-Zhong'
'Jiang, Long'
'Tan, Min-Yu'
'Lu, Tong-Bu'

_publ_section_title
;
 Achiral and Chiral Coordination Polymers Containing Helical Chains: The
 Chirality Transfer Between Helical Chains
;
_journal_issue 1
_journal_name_full 'Crystal Growth &amp; Design'
_journal_page_first 192
_journal_paper_doi 10.1021/cg060778h
_journal_volume 8
_journal_year 2008
_chemical_formula_sum 'C5 H4 Fe N2 O5'
_chemical_formula_weight 227.95
_chemical_name_systematic
; 
 ? 
;
_space_group_IT_number 61
_symmetry_cell_setting orthorhombic
_symmetry_space_group_name_Hall '-P 2ac 2ab'
_symmetry_space_group_name_H-M 'P b c a'
_atom_sites_solution_hydrogens geom
_atom_sites_solution_primary direct
_atom_sites_solution_secondary difmap
_audit_creation_method SHELXL-97
_cell_angle_alpha 90.00
_cell_angle_beta 90.00
_cell_angle_gamma 90.00
_cell_formula_units_Z 8
_cell_length_a 7.1368(18)
_cell_length_b 13.564(3)
_cell_length_c 13.981(4)
_cell_measurement_temperature 173(2)
_cell_volume 1353.4(6)
_computing_cell_refinement 'Bruker SMART'
_computing_data_collection 'Bruker SMART'
_computing_data_reduction 'Bruker SAINT'
_computing_molecular_graphics 'Bruker SHELXTL'
_computing_publication_material 'Bruker SHELXTL'
_computing_structure_refinement 'SHELXL-97 (Sheldrick, 1997)'
_computing_structure_solution 'SHELXS-97 (Sheldrick, 1990)'
_diffrn_ambient_temperature 173(2)
_diffrn_measured_fraction_theta_full 0.993
_diffrn_measured_fraction_theta_max 0.993
_diffrn_measurement_device_type 'CCD area detector'
_diffrn_measurement_method 'phi and omega scans'
_diffrn_radiation_monochromator graphite
_diffrn_radiation_source 'fine-focus sealed tube'
_diffrn_radiation_type MoK\a
_diffrn_radiation_wavelength 0.71073
_diffrn_reflns_av_R_equivalents 0.0462
_diffrn_reflns_av_sigmaI/netI 0.0447
_diffrn_reflns_limit_h_max 8
_diffrn_reflns_limit_h_min -9
_diffrn_reflns_limit_k_max 6
_diffrn_reflns_limit_k_min -17
_diffrn_reflns_limit_l_max 17
_diffrn_reflns_limit_l_min -17
_diffrn_reflns_number 5545
_diffrn_reflns_theta_full 26.98
_diffrn_reflns_theta_max 26.98
_diffrn_reflns_theta_min 3.00
_diffrn_standards_decay_% 0
_diffrn_standards_interval_count 0
_diffrn_standards_interval_time 0
_diffrn_standards_number 0
_exptl_absorpt_coefficient_mu 2.218
_exptl_absorpt_correction_T_max 0.7767
_exptl_absorpt_correction_T_min 0.0098
_exptl_absorpt_process_details 'SADABS (Sheldrick, 1996)'
_exptl_crystal_colour red
_exptl_crystal_density_diffrn 2.238
_exptl_crystal_density_method 'not measured'
_exptl_crystal_description needle
_exptl_crystal_F_000 912
_exptl_crystal_size_max 0.28
_exptl_crystal_size_mid 0.22
_exptl_crystal_size_min 0.12
_refine_diff_density_max 0.449
_refine_diff_density_min -0.465
_refine_diff_density_rms 0.118
_refine_ls_extinction_method none
_refine_ls_goodness_of_fit_ref 1.102
_refine_ls_hydrogen_treatment mixed
_refine_ls_matrix_type full
_refine_ls_number_parameters 124
_refine_ls_number_reflns 1460
_refine_ls_number_restraints 3
_refine_ls_restrained_S_all 1.101
_refine_ls_R_factor_all 0.0589
_refine_ls_R_factor_gt 0.0358
_refine_ls_shift/su_max 0.001
_refine_ls_shift/su_mean 0.000
_refine_ls_structure_factor_coef Fsqd
_refine_ls_weighting_details 'calc w=1/[\s^2^(Fo^2^)+(0.0431P)^2^+0.8570P] where P=(Fo^2^+2Fc^2^)/3'
_refine_ls_weighting_scheme calc
_refine_ls_wR_factor_gt 0.0826
_refine_ls_wR_factor_ref 0.0908
_reflns_number_gt 1074
_reflns_number_total 1460
_reflns_threshold_expression >2sigma(I)
_cod_data_source_file cg060778h-file006.cif
_cod_data_source_block l706162m
_cod_depositor_comments
;
The following automatic conversions were performed:

'_symmetry_cell_setting' value 'Orthorhombic' changed to
'orthorhombic' according to
/home/saulius/struct/CIF-dictionaries/cif_core.dic dictionary named
'cif_core.dic' version 2.4.1 from 2010-06-29.

Automatic conversion script
Id: cif_fix_values 1715 2011-07-08 13:25:40Z adriana 
;
_cod_original_sg_symbol_H-M Pbca
_cod_database_code 4503042

loop_
_symmetry_equiv_pos_as_xyz
'x, y, z'
'-x+1/2, -y, z+1/2'
'-x, y+1/2, -z+1/2'
'x+1/2, -y+1/2, -z'
'-x, -y, -z'
'x-1/2, y, -z-1/2'
'x, -y-1/2, z-1/2'
'-x-1/2, y-1/2, z'

loop_
_atom_site_label
_atom_site_type_symbol
_atom_site_fract_x
_atom_site_fract_y
_atom_site_fract_z
_atom_site_U_iso_or_equiv
_atom_site_adp_type
_atom_site_occupancy
_atom_site_symmetry_multiplicity
_atom_site_calc_flag
_atom_site_refinement_flags
Fe1 Fe 0.05550(7) 0.85780(3) 1.08718(3) 0.00885(16) Uani 1 1 d .
O1 O 0.2628(3) 0.90748(16) 0.98742(17) 0.0118(5) Uani 1 1 d .
N1 N 0.3672(4) 0.91057(19) 0.7993(2) 0.0111(6) Uani 1 1 d .
H1 H 0.3767 0.8517 0.8254 0.013 Uiso 1 1 calc R
C3 C 0.4040(5) 0.9332(3) 0.7069(3) 0.0126(8) Uani 1 1 d .
H3 H 0.4397 0.8867 0.6594 0.015 Uiso 1 1 calc R
C1 C 0.2407(5) 0.9895(2) 0.9445(2) 0.0088(7) Uani 1 1 d .
C2 C 0.3125(5) 0.9947(2) 0.8453(2) 0.0106(7) Uani 1 1 d .
O2 O 0.1570(3) 1.06233(16) 0.97978(16) 0.0117(5) Uani 1 1 d .
N2 N 0.3835(4) 1.02883(19) 0.6919(2) 0.0111(6) Uani 1 1 d .
C5 C 0.2675(5) 1.1739(2) 0.7737(2) 0.0107(7) Uani 1 1 d .
C4 C 0.3234(4) 1.0678(2) 0.7771(2) 0.0092(7) Uani 1 1 d .
O3 O 0.1921(3) 1.21369(16) 0.84539(16) 0.0126(5) Uani 1 1 d .
O1W O 0.0388(4) 0.73495(18) 0.9976(2) 0.0180(6) Uani 1 1 d D
O4 O 0.2945(3) 1.21719(16) 0.69513(17) 0.0149(6) Uani 1 1 d .
H1A H 0.130(3) 0.718(2) 0.962(2) 0.022 Uiso 1 1 d D
H1B H -0.034(4) 0.6859(17) 1.007(3) 0.022 Uiso 1 1 d D

loop_
_atom_site_aniso_label
_atom_site_aniso_U_11
_atom_site_aniso_U_22
_atom_site_aniso_U_33
_atom_site_aniso_U_23
_atom_site_aniso_U_13
_atom_site_aniso_U_12
Fe1 0.0110(3) 0.0085(2) 0.0071(3) 0.0001(2) -0.0005(2) 0.0002(2)
O1 0.0159(13) 0.0110(12) 0.0085(12) 0.0044(9) 0.0015(11) 0.0029(10)
N1 0.0151(15) 0.0056(14) 0.0127(15) 0.0012(12) 0.0019(13) 0.0008(12)
C3 0.0147(19) 0.0116(17) 0.0114(18) -0.0018(14) 0.0043(14) -0.0008(14)
C1 0.0071(16) 0.0100(16) 0.0093(16) -0.0018(13) -0.0015(14) -0.0010(14)
C2 0.0079(16) 0.0095(16) 0.0144(19) -0.0010(14) 0.0002(14) 0.0001(13)
O2 0.0124(13) 0.0104(12) 0.0123(13) 0.0005(10) 0.0000(10) 0.0001(10)
N2 0.0134(16) 0.0111(15) 0.0087(15) -0.0015(12) 0.0016(12) -0.0007(11)
C5 0.0076(17) 0.0098(16) 0.0148(19) 0.0010(14) -0.0012(15) -0.0022(13)
C4 0.0072(16) 0.0109(16) 0.0095(17) -0.0020(13) 0.0013(14) 0.0016(14)
O3 0.0175(14) 0.0103(11) 0.0101(13) 0.0009(9) 0.0060(10) 0.0015(10)
O1W 0.0159(15) 0.0158(13) 0.0224(15) -0.0068(11) 0.0080(13) -0.0044(11)
O4 0.0229(15) 0.0105(12) 0.0112(13) 0.0029(10) 0.0050(11) 0.0038(10)

loop_
_atom_type_symbol
_atom_type_description
_atom_type_scat_dispersion_real
_atom_type_scat_dispersion_imag
_atom_type_scat_source
C C 0.0033 0.0016 'International Tables Vol C Tables 4.2.6.8 and 6.1.1.4'
H H 0.0000 0.0000 'International Tables Vol C Tables 4.2.6.8 and 6.1.1.4'
N N 0.0061 0.0033 'International Tables Vol C Tables 4.2.6.8 and 6.1.1.4'
O O 0.0106 0.0060 'International Tables Vol C Tables 4.2.6.8 and 6.1.1.4'
Fe Fe 0.3463 0.8444 'International Tables Vol C Tables 4.2.6.8 and 6.1.1.4'

loop_
_geom_angle_atom_site_label_1
_geom_angle_atom_site_label_2
_geom_angle_atom_site_label_3
_geom_angle
_geom_angle_site_symmetry_1
_geom_angle_site_symmetry_3
O2 Fe1 O1W 95.96(10) 5_577 .
O2 Fe1 O4 160.01(10) 5_577 2_575
O1W Fe1 O4 94.20(10) . 2_575
O2 Fe1 O1 92.67(9) 5_577 .
O1W Fe1 O1 84.26(10) . .
O4 Fe1 O1 105.47(10) 2_575 .
O2 Fe1 N2 94.64(10) 5_577 2_575
O1W Fe1 N2 169.37(11) . 2_575
O4 Fe1 N2 75.93(10) 2_575 2_575
O1 Fe1 N2 94.47(10) . 2_575
O2 Fe1 O3 80.74(9) 5_577 5_577
O1W Fe1 O3 82.01(10) . 5_577
O4 Fe1 O3 83.68(9) 2_575 5_577
O1 Fe1 O3 164.03(9) . 5_577
N2 Fe1 O3 100.51(10) 2_575 5_577
C1 O1 Fe1 119.7(2) . .
C3 N1 C2 108.4(3) . .
C3 N1 H1 125.8 . .
C2 N1 H1 125.8 . .
N2 C3 N1 110.6(3) . .
N2 C3 H3 124.7 . .
N1 C3 H3 124.7 . .
O2 C1 O1 124.1(3) . .
O2 C1 C2 119.6(3) . .
O1 C1 C2 116.1(3) . .
N1 C2 C4 105.0(3) . .
N1 C2 C1 120.0(3) . .
C4 C2 C1 134.6(3) . .
C1 O2 Fe1 125.3(2) . 5_577
C3 N2 C4 106.0(3) . .
C3 N2 Fe1 141.3(2) . 2_574
C4 N2 Fe1 112.1(2) . 2_574
O3 C5 O4 124.0(3) . .
O3 C5 C4 120.1(3) . .
O4 C5 C4 115.8(3) . .
N2 C4 C2 109.9(3) . .
N2 C4 C5 115.3(3) . .
C2 C4 C5 134.4(3) . .
C5 O3 Fe1 119.3(2) . 5_577
Fe1 O1W H1A 121(2) . .
Fe1 O1W H1B 125(2) . .
H1A O1W H1B 110.0(17) . .
C5 O4 Fe1 118.4(2) . 2_574

loop_
_geom_bond_atom_site_label_1
_geom_bond_atom_site_label_2
_geom_bond_distance
_geom_bond_site_symmetry_2
Fe1 O2 2.086(2) 5_577
Fe1 O1W 2.088(3) .
Fe1 O4 2.112(2) 2_575
Fe1 O1 2.142(2) .
Fe1 N2 2.168(3) 2_575
Fe1 O3 2.225(2) 5_577
O1 C1 1.273(4) .
N1 C3 1.354(4) .
N1 C2 1.367(4) .
N1 H1 0.8800 .
C3 N2 1.323(4) .
C3 H3 0.9500 .
C1 O2 1.256(4) .
C1 C2 1.480(5) .
C2 C4 1.378(5) .
O2 Fe1 2.086(2) 5_577
N2 C4 1.372(4) .
N2 Fe1 2.168(3) 2_574
C5 O3 1.259(4) .
C5 O4 1.260(4) .
C5 C4 1.494(5) .
O3 Fe1 2.225(2) 5_577
O1W H1A 0.847(10) .
O1W H1B 0.851(10) .
O4 Fe1 2.112(2) 2_574

loop_
_geom_hbond_atom_site_label_D
_geom_hbond_atom_site_label_H
_geom_hbond_atom_site_label_A
_geom_hbond_distance_DH
_geom_hbond_distance_HA
_geom_hbond_distance_DA
_geom_hbond_angle_DHA
_geom_hbond_site_symmetry_A
N1 H1 O3 0.88 1.96 2.779(3) 155.2 8_655
O1W H1A O3 0.847(10) 2.072(16) 2.881(4) 160(4) 8_655
O1W H1A O2 0.847(10) 2.62(3) 3.203(3) 128(3) 8_655
O1W H1B O1 0.851(10) 1.930(13) 2.767(3) 167(4) 4_467

loop_
_geom_torsion_atom_site_label_1
_geom_torsion_atom_site_label_2
_geom_torsion_atom_site_label_3
_geom_torsion_atom_site_label_4
_geom_torsion
_geom_torsion_site_symmetry_1
_geom_torsion_site_symmetry_4
O2 Fe1 O1 C1 26.2(3) 5_577 .
O1W Fe1 O1 C1 121.9(3) . .
O4 Fe1 O1 C1 -145.3(2) 2_575 .
N2 Fe1 O1 C1 -68.6(3) 2_575 .
O3 Fe1 O1 C1 91.2(4) 5_577 .
C2 N1 C3 N2 2.7(4) . .
Fe1 O1 C1 O2 31.1(4) . .
Fe1 O1 C1 C2 -145.9(2) . .
C3 N1 C2 C4 -1.5(4) . .
C3 N1 C2 C1 172.4(3) . .
O2 C1 C2 N1 -166.0(3) . .
O1 C1 C2 N1 11.2(5) . .
O2 C1 C2 C4 5.7(6) . .
O1 C1 C2 C4 -177.1(4) . .
O1 C1 O2 Fe1 -129.6(3) . 5_577
C2 C1 O2 Fe1 47.4(4) . 5_577
N1 C3 N2 C4 -2.6(4) . .
N1 C3 N2 Fe1 166.9(3) . 2_574
C3 N2 C4 C2 1.7(4) . .
Fe1 N2 C4 C2 -171.3(2) 2_574 .
C3 N2 C4 C5 -172.6(3) . .
Fe1 N2 C4 C5 14.4(3) 2_574 .
N1 C2 C4 N2 -0.1(4) . .
C1 C2 C4 N2 -172.6(4) . .
N1 C2 C4 C5 172.6(4) . .
C1 C2 C4 C5 0.1(7) . .
O3 C5 C4 N2 172.6(3) . .
O4 C5 C4 N2 -4.9(4) . .
O3 C5 C4 C2 0.2(6) . .
O4 C5 C4 C2 -177.3(4) . .
O4 C5 O3 Fe1 125.5(3) . 5_577
C4 C5 O3 Fe1 -51.8(4) . 5_577
O3 C5 O4 Fe1 174.7(3) . 2_574
C4 C5 O4 Fe1 -7.9(4) . 2_574
